data_7109276
loop_
_publ_author_name
'Guo-Jian Duan'
'Jun-Bing Ling'
'Wei-Ping Wang'
'Yong-Chun Luo'
'Peng-Fei Xu'

_publ_section_title
;
 Organocatalytic formal [2+2] cycloaddition initiated by vinylogous
 Friedel-Crafts alkylation: enantioselective synthesis of substituted
 cyclobutane derivatives
;
_journal_name_full Chem.Commun.
_journal_page_first 4625
_journal_paper_doi 10.1039/c3cc41785a
_journal_volume 49
_journal_year 2013
_chemical_absolute_configuration ad
_chemical_formula_moiety 'C24 H22 Br N5 O4'
_chemical_formula_sum 'C24 H22 Br N5 O4'
_chemical_formula_weight 524.38
_chemical_name_systematic
;
?
;
_space_group_crystal_system orthorhombic
_space_group_IT_number 19
_space_group_name_Hall 'P 2ac 2ab'
_space_group_name_H-M_alt 'P 21 21 21'
_symmetry_space_group_name_Hall 'P 2ac 2ab'
_symmetry_space_group_name_H-M 'P 21 21 21'
_atom_sites_solution_hydrogens geom
_atom_sites_solution_primary direct
_atom_sites_solution_secondary difmap
_audit_creation_date 2012-09-20
_audit_creation_method
;
Olex2 1.2
(compiled 2012.05.09 svn.r2324, GUI svn.r4230)
;
_cell_angle_alpha 90.00
_cell_angle_beta 90.00
_cell_angle_gamma 90.00
_cell_formula_units_Z 4
_cell_length_a 5.6126(3)
_cell_length_b 16.8138(9)
_cell_length_c 25.1126(10)
_cell_measurement_reflns_used 1060
_cell_measurement_temperature 291.98(10)
_cell_measurement_theta_max 28.5098
_cell_measurement_theta_min 2.9100
_cell_volume 2369.9(2)
_computing_cell_refinement
;
CrysAlisPro, Agilent Technologies,
Version 1.171.36.20 (release 27-06-2012 CrysAlis171 .NET)
(compiled Jul 11 2012,15:38:31)
;
_computing_data_collection
;
CrysAlisPro, Agilent Technologies,
Version 1.171.36.20 (release 27-06-2012 CrysAlis171 .NET)
(compiled Jul 11 2012,15:38:31)
;
_computing_data_reduction
;
CrysAlisPro, Agilent Technologies,
Version 1.171.36.20 (release 27-06-2012 CrysAlis171 .NET)
(compiled Jul 11 2012,15:38:31)
;
_computing_molecular_graphics
;
O. V. Dolomanov, L. J. Bourhis, R. J. Gildea, J. A. K. Howard and H. Puschmann,
OLEX2: a complete structure solution, refinement and analysis program.
J. Appl. Cryst. (2009). 42, 339-341.
;
_computing_publication_material
;
O. V. Dolomanov, L. J. Bourhis, R. J. Gildea, J. A. K. Howard and H. Puschmann,
OLEX2: a complete structure solution, refinement and analysis program.
J. Appl. Cryst. (2009). 42, 339-341.
;
_computing_structure_refinement
;
SHELXL, G.M. Sheldrick, Acta Cryst.
(2008). A64, 112-122
;
_computing_structure_solution
;
SHELXS, G.M. Sheldrick, Acta Cryst.
(2008). A64, 112-122
;
_diffrn_ambient_temperature 291.98(10)
_diffrn_detector_area_resol_mean 16.0733
_diffrn_measured_fraction_theta_full 0.9968
_diffrn_measured_fraction_theta_max 0.9681
_diffrn_measurement_details
;
1 omega -4.00 24.00 1.0000 25.0000
omega____ theta____ kappa____ phi______ frames
- -19.3492 -99.0000 60.0000 28
2 omega 59.00 92.00 1.0000 25.0000
omega____ theta____ kappa____ phi______ frames
- 22.6305 57.0000 -150.0000 33
3 omega -19.00 93.00 1.0000 25.0000
omega____ theta____ kappa____ phi______ frames
- 22.6305 0.0000 0.0000 112
;
_diffrn_measurement_device_type 'SuperNova, Dual, Cu at zero, Eos'
_diffrn_measurement_method '\w scans'
_diffrn_orient_matrix_UB_11 0.0008416000
_diffrn_orient_matrix_UB_12 0.0200504000
_diffrn_orient_matrix_UB_13 -0.0248606000
_diffrn_orient_matrix_UB_21 0.0652826000
_diffrn_orient_matrix_UB_22 0.0317140000
_diffrn_orient_matrix_UB_23 0.0115714000
_diffrn_orient_matrix_UB_31 0.1081413000
_diffrn_orient_matrix_UB_32 -0.0193153000
_diffrn_orient_matrix_UB_33 -0.0067798000
_diffrn_radiation_monochromator mirror
_diffrn_radiation_type 'Mo K\a'
_diffrn_radiation_wavelength 0.7107
_diffrn_reflns_av_R_equivalents 0.0443
_diffrn_reflns_av_unetI/netI 0.1134
_diffrn_reflns_limit_h_max 6
_diffrn_reflns_limit_h_min -6
_diffrn_reflns_limit_k_max 20
_diffrn_reflns_limit_k_min -7
_diffrn_reflns_limit_l_max 30
_diffrn_reflns_limit_l_min -26
_diffrn_reflns_number 6731
_diffrn_reflns_theta_full 25.68
_diffrn_reflns_theta_max 25.68
_diffrn_reflns_theta_min 2.92
_diffrn_source 'SuperNova (Mo) X-ray Source'
_exptl_absorpt_coefficient_mu 1.775
_exptl_absorpt_correction_T_max 1.00000
_exptl_absorpt_correction_T_min 0.96748
_exptl_absorpt_correction_type multi-scan
_exptl_absorpt_process_details
;
CrysAlisPro, Agilent Technologies,
Version 1.171.36.20 (release 27-06-2012 CrysAlis171 .NET)
(compiled Jul 11 2012,15:38:31)
Empirical absorption correction using spherical harmonics,
implemented in SCALE3 ABSPACK scaling algorithm.
;
_exptl_crystal_colour 'clear light colourless'
_exptl_crystal_density_diffrn 1.470
_exptl_crystal_density_method 'not measured'
_exptl_crystal_description block
_exptl_crystal_F_000 1072
_exptl_crystal_size_max 0.35
_exptl_crystal_size_mid 0.28
_exptl_crystal_size_min 0.24
_refine_diff_density_max 0.334
_refine_diff_density_min -0.428
_refine_diff_density_rms 0.056
_refine_ls_abs_structure_details 'Flack H D (1983), Acta Cryst. A39, 876-881'
_refine_ls_abs_structure_Flack -0.01(2)
_refine_ls_extinction_method none
_refine_ls_goodness_of_fit_ref 0.928
_refine_ls_hydrogen_treatment mixed
_refine_ls_matrix_type full
_refine_ls_number_parameters 307
_refine_ls_number_reflns 4294
_refine_ls_number_restraints 18
_refine_ls_restrained_S_all 0.931
_refine_ls_R_factor_all 0.1492
_refine_ls_R_factor_gt 0.0676
_refine_ls_shift/su_max 0.000
_refine_ls_shift/su_mean 0.000
_refine_ls_structure_factor_coef Fsqd
_refine_ls_weighting_details 'calc w=1/[\s^2^(Fo^2^)+(0.1000P)^2^+0.0000P] where P=(Fo^2^+2Fc^2^)/3'
_refine_ls_weighting_scheme calc
_refine_ls_wR_factor_gt 0.1525
_refine_ls_wR_factor_ref 0.2118
_reflns_number_gt 2219
_reflns_number_total 4294
_reflns_threshold_expression >2sigma(I)
_cod_data_source_file c3cc41785a.txt
_cod_data_source_block duangj0916
_cod_original_cell_volume 2369.8(2)
_cod_database_code 7109276
_reflns_odcompleteness_completeness 99.68
_reflns_odcompleteness_iscentric 1
_reflns_odcompleteness_theta 26.32

loop_
_space_group_symop_id
_space_group_symop_operation_xyz
1 'x, y, z'
2 '-x+1/2, -y, z+1/2'
3 'x+1/2, -y+1/2, -z'
4 '-x, y+1/2, -z+1/2'

loop_
_atom_site_label
_atom_site_type_symbol
_atom_site_fract_x
_atom_site_fract_y
_atom_site_fract_z
_atom_site_U_iso_or_equiv
_atom_site_adp_type
_atom_site_occupancy
_atom_site_symmetry_multiplicity
_atom_site_calc_flag
_atom_site_refinement_flags
N3 N -0.0320(12) 0.2756(3) 0.3860(2) 0.0484(15) Uani 1 1 d .
H3 H 0.0663 0.2765 0.4122 0.058 Uiso 1 1 calc R
C16 C 0.4769(14) 0.3920(4) 0.2181(3) 0.0439(18) Uani 1 1 d .
C14 C -0.4600(15) 0.1172(4) 0.4246(3) 0.050(2) Uani 1 1 d .
H14 H -0.4929 0.0829 0.4527 0.060 Uiso 1 1 calc R
C11 C -0.3642(13) 0.2171(4) 0.3394(3) 0.0433(18) Uani 1 1 d .
H11 H -0.3347 0.2500 0.3104 0.052 Uiso 1 1 calc R
N2 N -0.0067(11) 0.3282(3) 0.3432(2) 0.0439(15) Uani 1 1 d .
C7 C 0.4624(13) 0.4281(4) 0.2721(3) 0.0444(17) Uani 1 1 d .
H7 H 0.5868 0.4053 0.2949 0.053 Uiso 1 1 calc R
N5 N -0.1394(14) 0.1719(4) 0.4770(3) 0.0554(18) Uani 1 1 d .
C10 C -0.2164(13) 0.2229(4) 0.3850(3) 0.0402(17) Uani 1 1 d .
C9 C 0.1767(15) 0.3723(4) 0.3451(3) 0.0447(19) Uani 1 1 d .
H9 H 0.2834 0.3664 0.3732 0.054 Uiso 1 1 calc R
C12 C -0.5470(15) 0.1648(4) 0.3370(3) 0.051(2) Uani 1 1 d .
H12 H -0.6416 0.1621 0.3067 0.061 Uiso 1 1 calc R
C13 C -0.5926(13) 0.1157(4) 0.3798(3) 0.0464(19) Uani 1 1 d .
C19 C 0.5194(17) 0.3323(5) 0.1165(3) 0.057(2) Uani 1 1 d .
O4 O 0.0518(12) 0.2082(4) 0.4786(2) 0.0728(16) Uani 1 1 d .
C3 C 0.0409(16) 0.6339(4) 0.2848(3) 0.058(2) Uani 1 1 d .
H3A H 0.1000 0.6363 0.2503 0.070 Uiso 1 1 calc R
C21 C 0.6629(14) 0.3413(4) 0.2041(3) 0.049(2) Uani 1 1 d .
H21 H 0.7753 0.3274 0.2297 0.059 Uiso 1 1 calc R
C20 C 0.6841(15) 0.3110(5) 0.1529(3) 0.056(2) Uani 1 1 d .
H20 H 0.8084 0.2770 0.1439 0.068 Uiso 1 1 calc R
C6 C 0.4737(15) 0.5212(4) 0.2751(3) 0.060(2) Uani 1 1 d .
H6A H 0.6294 0.5418 0.2847 0.072 Uiso 1 1 calc R
H6B H 0.4119 0.5477 0.2437 0.072 Uiso 1 1 calc R
N4 N -0.7891(15) 0.0591(4) 0.3757(4) 0.069(2) Uani 1 1 d .
O3 O -0.2200(12) 0.1361(4) 0.5158(2) 0.0740(18) Uani 1 1 d .
O1 O -0.9064(14) 0.0590(5) 0.3353(4) 0.111(3) Uani 1 1 d .
C8 C 0.2247(13) 0.4328(4) 0.3037(3) 0.0392(17) Uani 1 1 d .
H8 H 0.0901 0.4356 0.2789 0.047 Uiso 1 1 calc R
C15 C -0.2735(14) 0.1711(4) 0.4278(3) 0.0463(19) Uani 1 1 d .
C4 C 0.1139(14) 0.5830(4) 0.3244(3) 0.051(2) Uani 1 1 d .
C18 C 0.3268(17) 0.3819(5) 0.1280(3) 0.063(2) Uani 1 1 d .
H18 H 0.2151 0.3947 0.1020 0.075 Uiso 1 1 calc R
C5 C 0.2957(13) 0.5185(4) 0.3222(3) 0.0448(18) Uani 1 1 d .
H5 H 0.3825 0.5158 0.3560 0.054 Uiso 1 1 calc R
O2 O -0.8361(14) 0.0176(5) 0.4138(3) 0.112(3) Uani 1 1 d .
C17 C 0.3077(15) 0.4112(5) 0.1789(3) 0.057(2) Uani 1 1 d .
H17 H 0.1808 0.4444 0.1875 0.069 Uiso 1 1 calc R
Br35 Br 0.5459(3) 0.28963(7) 0.04599(4) 0.1041(5) Uani 1 1 d .
C1 C -0.1764(19) 0.6592(6) 0.3576(5) 0.082(3) Uani 1 1 d .
H1 H -0.2879 0.6805 0.3810 0.099 Uiso 1 1 calc R
C2 C -0.1399(18) 0.6815(5) 0.3065(5) 0.073(3) Uani 1 1 d .
H2 H -0.2211 0.7217 0.2887 0.088 Uiso 1 1 calc R
N1 N -0.0177(15) 0.5993(4) 0.3683(3) 0.075(2) Uani 1 1 d .
C22 C 0.014(2) 0.5620(8) 0.4212(5) 0.108(4) Uani 1 1 d U
H22A H 0.0157 0.6026 0.4486 0.130 Uiso 1 1 calc R
H22B H 0.1641 0.5336 0.4224 0.130 Uiso 1 1 calc R
C23 C -0.186(3) 0.5058(10) 0.4310(6) 0.132(5) Uani 1 1 d U
H23 H -0.2008 0.4608 0.4097 0.159 Uiso 1 1 calc R
C24 C -0.337(3) 0.5181(11) 0.4678(7) 0.172(7) Uani 1 1 d U
H24A H -0.3242 0.5630 0.4893 0.206 Uiso 1 1 calc R
H24B H -0.4610 0.4822 0.4733 0.206 Uiso 1 1 calc R

loop_
_atom_site_aniso_label
_atom_site_aniso_U_11
_atom_site_aniso_U_22
_atom_site_aniso_U_33
_atom_site_aniso_U_23
_atom_site_aniso_U_13
_atom_site_aniso_U_12
N3 0.052(4) 0.050(3) 0.043(3) 0.009(3) -0.006(3) -0.008(4)
C16 0.050(5) 0.038(3) 0.044(4) 0.006(3) -0.003(4) -0.011(4)
C14 0.063(5) 0.039(4) 0.049(4) 0.003(3) 0.017(5) 0.003(5)
C11 0.048(5) 0.044(4) 0.037(4) 0.003(4) 0.006(4) -0.007(4)
N2 0.049(4) 0.036(3) 0.046(3) 0.003(3) 0.003(3) -0.002(4)
C7 0.038(4) 0.053(4) 0.042(4) -0.003(3) 0.004(4) 0.000(4)
N5 0.063(5) 0.056(4) 0.047(4) 0.003(3) 0.003(4) 0.007(4)
C10 0.045(4) 0.038(4) 0.038(4) 0.005(3) 0.012(4) 0.000(4)
C9 0.045(4) 0.048(4) 0.041(4) -0.001(4) -0.011(4) 0.008(4)
C12 0.055(5) 0.049(4) 0.049(5) -0.005(4) 0.001(4) 0.003(5)
C13 0.046(5) 0.042(4) 0.051(5) -0.005(4) 0.009(4) -0.007(4)
C19 0.069(6) 0.061(4) 0.040(4) 0.006(4) 0.008(5) -0.017(5)
O4 0.080(4) 0.081(4) 0.057(3) 0.006(3) -0.014(3) -0.002(5)
C3 0.062(5) 0.048(4) 0.066(5) 0.004(4) 0.000(5) -0.007(5)
C21 0.051(5) 0.052(4) 0.045(5) -0.003(4) -0.001(4) 0.015(4)
C20 0.060(5) 0.056(5) 0.054(5) 0.002(4) 0.016(5) 0.004(5)
C6 0.058(5) 0.041(4) 0.081(6) -0.011(4) 0.027(5) -0.004(5)
N4 0.066(5) 0.059(5) 0.082(6) 0.004(4) 0.006(5) -0.016(5)
O3 0.095(5) 0.085(4) 0.043(3) 0.020(3) 0.003(3) -0.002(4)
O1 0.101(6) 0.114(6) 0.118(6) 0.015(5) -0.040(5) -0.055(5)
C8 0.040(4) 0.038(4) 0.039(4) -0.005(3) -0.001(3) -0.004(4)
C15 0.048(4) 0.044(4) 0.047(5) 0.000(4) 0.003(4) 0.005(4)
C4 0.054(5) 0.037(4) 0.062(5) -0.012(4) 0.001(4) 0.000(4)
C18 0.070(6) 0.066(5) 0.052(5) 0.016(4) -0.013(5) 0.008(5)
C5 0.041(4) 0.045(4) 0.048(4) -0.009(4) 0.009(4) -0.002(4)
O2 0.127(6) 0.102(6) 0.108(6) 0.013(5) 0.012(5) -0.056(5)
C17 0.055(5) 0.058(5) 0.058(5) 0.008(4) -0.010(5) 0.010(5)
Br35 0.1639(12) 0.1048(8) 0.0435(5) -0.0070(5) 0.0180(7) -0.0180(9)
C1 0.069(6) 0.066(6) 0.112(9) -0.022(6) 0.010(7) 0.010(6)
C2 0.070(6) 0.035(4) 0.114(9) -0.005(5) -0.015(6) 0.001(5)
N1 0.091(6) 0.073(5) 0.061(5) -0.008(4) 0.013(5) 0.016(5)
C22 0.095(7) 0.141(8) 0.088(6) -0.020(6) 0.006(6) 0.029(7)
C23 0.144(9) 0.135(8) 0.117(8) 0.008(7) 0.010(7) 0.015(8)
C24 0.165(12) 0.181(13) 0.170(13) 0.042(11) -0.043(11) -0.017(12)

loop_
_atom_type_symbol
_atom_type_description
_atom_type_scat_dispersion_real
_atom_type_scat_dispersion_imag
_atom_type_scat_source
C C 0.0033 0.0016 'International Tables Vol C Tables 4.2.6.8 and 6.1.1.4'
H H 0.0000 0.0000 'International Tables Vol C Tables 4.2.6.8 and 6.1.1.4'
N N 0.0061 0.0033 'International Tables Vol C Tables 4.2.6.8 and 6.1.1.4'
O O 0.0106 0.0060 'International Tables Vol C Tables 4.2.6.8 and 6.1.1.4'
Br Br -0.2901 2.4595 'International Tables Vol C Tables 4.2.6.8 and 6.1.1.4'

loop_
_geom_angle_atom_site_label_1
_geom_angle_atom_site_label_2
_geom_angle_atom_site_label_3
_geom_angle
C10 N3 N2 118.4(6)
C21 C16 C7 121.3(7)
C21 C16 C17 118.1(7)
C17 C16 C7 120.5(7)
C13 C14 C15 118.5(7)
C12 C11 C10 121.7(6)
C9 N2 N3 115.1(6)
C16 C7 C6 116.7(6)
C16 C7 C8 122.2(6)
C8 C7 C6 87.7(5)
O4 N5 C15 119.0(7)
O3 N5 O4 122.3(7)
O3 N5 C15 118.7(8)
N3 C10 C11 120.2(6)
N3 C10 C15 123.9(7)
C11 C10 C15 115.9(7)
N2 C9 C8 121.5(7)
C11 C12 C13 119.7(7)
C14 C13 C12 122.4(7)
C14 C13 N4 119.3(8)
C12 C13 N4 118.4(8)
C20 C19 C18 123.4(8)
C20 C19 Br35 118.2(7)
C18 C19 Br35 118.3(7)
C4 C3 C2 106.9(8)
C20 C21 C16 121.5(7)
C19 C20 C21 118.1(8)
C5 C6 C7 88.9(5)
O1 N4 C13 118.2(8)
O1 N4 O2 122.8(9)
O2 N4 C13 118.8(9)
C7 C8 C5 88.8(5)
C9 C8 C7 118.7(6)
C9 C8 C5 118.1(6)
C14 C15 N5 116.6(7)
C14 C15 C10 121.8(7)
C10 C15 N5 121.6(7)
C3 C4 C5 129.2(8)
N1 C4 C3 107.4(7)
N1 C4 C5 123.4(8)
C17 C18 C19 117.8(8)
C6 C5 C8 88.0(5)
C4 C5 C6 116.6(6)
C4 C5 C8 120.5(6)
C18 C17 C16 121.1(8)
C2 C1 N1 106.9(9)
C1 C2 C3 108.7(9)
C4 N1 C1 110.1(8)
C4 N1 C22 125.4(8)
C1 N1 C22 124.4(9)
N1 C22 C23 109.2(10)
C24 C23 C22 121.3(16)

loop_
_geom_bond_atom_site_label_1
_geom_bond_atom_site_label_2
_geom_bond_distance
N3 N2 1.397(7)
N3 C10 1.363(9)
C16 C7 1.489(9)
C16 C21 1.392(10)
C16 C17 1.406(10)
C14 C13 1.349(10)
C14 C15 1.386(10)
C11 C10 1.417(10)
C11 C12 1.352(10)
N2 C9 1.269(9)
C7 C6 1.569(9)
C7 C8 1.555(10)
N5 O4 1.235(8)
N5 O3 1.231(8)
N5 C15 1.447(10)
C10 C15 1.420(10)
C9 C8 1.479(10)
C12 C13 1.379(10)
C13 N4 1.460(10)
C19 C20 1.347(11)
C19 C18 1.395(12)
C19 Br35 1.917(8)
C3 C4 1.373(10)
C3 C2 1.402(12)
C21 C20 1.390(10)
C6 C5 1.548(10)
N4 O1 1.208(9)
N4 O2 1.215(9)
C8 C5 1.565(9)
C4 C5 1.491(10)
C4 N1 1.355(10)
C18 C17 1.374(11)
C1 C2 1.352(13)
C1 N1 1.371(12)
N1 C22 1.480(13)
C22 C23 1.486(18)
C23 C24 1.273(19)
